data_4022579
loop_
_publ_author_name
'Masashi Hamaguchi'
'Masahiro Nakaishi'
'Toshikazu Nagai'
'Hatsue Tamura'

_publ_section_title
;
 Effects of an Electron-Withdrawing Group on Thermal Decomposition
 of 4-Alkylidene-1-pyrazolines: A Novel Stereoselective
 Formation of Alkylidenecyclopropane Due to Participation of
 \p-Electrons on the Methylene Carbon in Decomposition
;
_journal_name_full 'Journal of Organic Chemistry'
_journal_page_first 9711
_journal_page_last 9722
_journal_paper_doi 10.1021/jo035321i
_journal_volume 68
_journal_year 2003
_chemical_formula_moiety 'C13 H13 O4 N3'
_chemical_formula_sum 'C13 H13 N3 O4'
_chemical_formula_weight 275.26
_chemical_name_systematic
;
 3-Methoxycarbonyl-4-methylene-3-p-nitrobenzylpyrazoline-1
;
_space_group_IT_number 14
_symmetry_cell_setting monoclinic
_symmetry_space_group_name_Hall '-P 2yn'
_symmetry_space_group_name_H-M 'P 1 21/n 1'
_atom_sites_solution_hydrogens geom
_atom_sites_solution_primary direct
_atom_sites_solution_secondary difmap
_audit_creation_method SHELXL-97
_cell_angle_alpha 90
_cell_angle_beta 94.722(6)
_cell_angle_gamma 90
_cell_formula_units_Z 4
_cell_length_a 7.3658(5)
_cell_length_b 13.203(1)
_cell_length_c 13.713(2)
_cell_measurement_reflns_used 8632
_cell_measurement_temperature 200
_cell_measurement_theta_max 29.9
_cell_measurement_theta_min 2.8
_cell_volume 1329.0(2)
_computing_structure_refinement 'SHELXL-97 (Sheldrick, 1997)'
_computing_structure_solution 'SHELXS-97 (Sheldrick, 1990)'
_diffrn_ambient_temperature 200
_diffrn_detector_area_resol_mean 10.00
_diffrn_measured_fraction_theta_full 0.986
_diffrn_measured_fraction_theta_max 0.986
_diffrn_measurement_device_type 'Rigaku RAXIS-RAPID Imaging Plate'
_diffrn_measurement_method \w
_diffrn_radiation_monochromator graphite
_diffrn_radiation_source 'fine-focus sealed tube'
_diffrn_radiation_type MoK\a
_diffrn_radiation_wavelength 0.71069
_diffrn_reflns_av_R_equivalents 0.052
_diffrn_reflns_av_sigmaI/netI 0.044
_diffrn_reflns_limit_h_max 10
_diffrn_reflns_limit_h_min -10
_diffrn_reflns_limit_k_max 18
_diffrn_reflns_limit_k_min -17
_diffrn_reflns_limit_l_max 19
_diffrn_reflns_limit_l_min -19
_diffrn_reflns_number 14033
_diffrn_reflns_theta_full 29.97
_diffrn_reflns_theta_max 29.97
_diffrn_reflns_theta_min 3.04
_exptl_absorpt_coefficient_mu 0.104
_exptl_absorpt_correction_type none
_exptl_crystal_colour colorless
_exptl_crystal_density_diffrn 1.376
_exptl_crystal_density_method 'not measured'
_exptl_crystal_description needle
_exptl_crystal_F_000 576
_exptl_crystal_size_max 0.20
_exptl_crystal_size_mid 0.10
_exptl_crystal_size_min 0.10
_refine_diff_density_max 0.236
_refine_diff_density_min -0.267
_refine_diff_density_rms 0.049
_refine_ls_extinction_method none
_refine_ls_goodness_of_fit_ref 1.084
_refine_ls_hydrogen_treatment mixed
_refine_ls_matrix_type full
_refine_ls_number_parameters 182
_refine_ls_number_reflns 3819
_refine_ls_number_restraints 12
_refine_ls_restrained_S_all 1.082
_refine_ls_R_factor_all 0.0940
_refine_ls_R_factor_gt 0.0556
_refine_ls_shift/su_max 0.003
_refine_ls_shift/su_mean 0.000
_refine_ls_structure_factor_coef Fsqd
_refine_ls_weighting_details 'calc w=1/[\s^2^(Fo^2^)+(0.0766P)^2^+0.0465P] where P=(Fo^2^+2Fc^2^)/3'
_refine_ls_weighting_scheme calc
_refine_ls_wR_factor_gt 0.1417
_refine_ls_wR_factor_ref 0.1549
_reflns_number_gt 2417
_reflns_number_total 3819
_reflns_threshold_expression >2sigma(I)
_cod_data_source_file jo035321isi20030908_050733.cif
_cod_data_source_block 14a
_cod_original_sg_symbol_H-M 'P 21/n'
_cod_original_formula_sum 'C13 H13 O4 N3'
_cod_database_code 4022579

loop_
_symmetry_equiv_pos_as_xyz
'x, y, z'
'-x+1/2, y+1/2, -z+1/2'
'-x, -y, -z'
'x-1/2, -y-1/2, z-1/2'

loop_
_atom_site_label
_atom_site_type_symbol
_atom_site_fract_x
_atom_site_fract_y
_atom_site_fract_z
_atom_site_U_iso_or_equiv
_atom_site_adp_type
_atom_site_occupancy
_atom_site_symmetry_multiplicity
_atom_site_calc_flag
_atom_site_refinement_flags
O15 O 0.1753(2) -0.04432(19) 1.13097(13) 0.0989(7) Uani 1 1 d U
O16 O 0.1453(3) 0.11947(19) 1.14981(13) 0.1084(8) Uani 1 1 d U
O18 O 0.26601(15) 0.18675(11) 0.47544(9) 0.0515(4) Uani 1 1 d .
O20 O 0.53524(16) 0.12291(12) 0.53176(9) 0.0572(4) Uani 1 1 d .
N1 N 0.04478(19) 0.22809(11) 0.67469(11) 0.0457(4) Uani 1 1 d .
N2 N 0.21004(19) 0.23656(10) 0.66486(10) 0.0405(3) Uani 1 1 d .
N14 N 0.1855(2) 0.0443(2) 1.10209(12) 0.0714(6) Uani 1 1 d .
C3 C 0.29645(19) 0.13549(11) 0.64148(11) 0.0311(3) Uani 1 1 d .
C4 C 0.13775(18) 0.06224(12) 0.63274(10) 0.0326(3) Uani 1 1 d .
C5 C -0.0228(2) 0.12284(14) 0.65877(14) 0.0458(4) Uani 1 1 d .
H1 H -0.1211 0.1207 0.6050 0.055 Uiso 1 1 calc R
H2 H -0.0709 0.0960 0.7189 0.055 Uiso 1 1 calc R
C6 C 0.1428(2) -0.03472(13) 0.60778(13) 0.0457(4) Uani 1 1 d .
H3 H 0.0348 -0.0743 0.6049 0.055 Uiso 1 1 calc R
H4 H 0.2545 -0.0646 0.5928 0.055 Uiso 1 1 calc R
C7 C 0.44604(19) 0.11008(12) 0.72364(11) 0.0345(3) Uani 1 1 d .
H5 H 0.5114 0.0484 0.7050 0.041 Uiso 1 1 calc R
H6 H 0.5352 0.1663 0.7293 0.041 Uiso 1 1 calc R
C8 C 0.37416(18) 0.09288(11) 0.82237(11) 0.0320(3) Uani 1 1 d .
C9 C 0.3428(2) 0.17530(13) 0.88365(13) 0.0417(4) Uani 1 1 d .
H7 H 0.3660 0.2422 0.8624 0.050 Uiso 1 1 calc R
C10 C 0.2787(2) 0.16010(15) 0.97466(13) 0.0479(4) Uani 1 1 d .
H8 H 0.2561 0.2158 1.0158 0.057 Uiso 1 1 calc R
C11 C 0.24802(19) 0.06129(16) 1.00419(11) 0.0450(4) Uani 1 1 d .
C12 C 0.2773(2) -0.02216(14) 0.94590(12) 0.0431(4) Uani 1 1 d .
H9 H 0.2551 -0.0889 0.9679 0.052 Uiso 1 1 calc R
C13 C 0.3398(2) -0.00538(12) 0.85489(11) 0.0363(4) Uani 1 1 d .
H10 H 0.3598 -0.0615 0.8137 0.044 Uiso 1 1 calc R
C17 C 0.38278(19) 0.14706(12) 0.54431(11) 0.0342(3) Uani 1 1 d .
C19 C 0.3301(3) 0.19563(18) 0.37835(13) 0.0572(5) Uani 1 1 d .
H11 H 0.3472 0.1279 0.3514 0.069 Uiso 1 1 calc R
H12 H 0.4462 0.2322 0.3826 0.069 Uiso 1 1 calc R
H13 H 0.2400 0.2328 0.3356 0.069 Uiso 1 1 calc R

loop_
_atom_site_aniso_label
_atom_site_aniso_U_11
_atom_site_aniso_U_22
_atom_site_aniso_U_33
_atom_site_aniso_U_23
_atom_site_aniso_U_13
_atom_site_aniso_U_12
O15 0.0757(11) 0.165(2) 0.0590(10) 0.0554(12) 0.0245(8) 0.0231(11)
O16 0.0944(14) 0.185(2) 0.0497(10) -0.0475(12) 0.0310(9) -0.0438(13)
O18 0.0398(6) 0.0832(10) 0.0322(6) 0.0181(6) 0.0063(5) 0.0068(6)
O20 0.0383(7) 0.0924(11) 0.0426(7) 0.0128(7) 0.0126(5) 0.0110(6)
N1 0.0481(8) 0.0501(9) 0.0399(8) 0.0081(7) 0.0104(6) 0.0154(6)
N2 0.0491(8) 0.0362(8) 0.0365(7) 0.0040(6) 0.0054(6) 0.0078(6)
N14 0.0371(8) 0.145(2) 0.0314(8) 0.0045(11) 0.0015(6) -0.0082(10)
C3 0.0309(7) 0.0346(8) 0.0280(7) 0.0032(6) 0.0031(5) -0.0001(6)
C4 0.0307(7) 0.0430(9) 0.0242(7) 0.0066(6) 0.0021(5) -0.0026(6)
C5 0.0329(8) 0.0600(12) 0.0457(10) 0.0107(8) 0.0104(7) 0.0039(7)
C6 0.0441(9) 0.0456(10) 0.0469(10) -0.0009(8) 0.0012(7) -0.0086(7)
C7 0.0301(7) 0.0405(9) 0.0322(8) 0.0010(6) -0.0004(6) -0.0015(6)
C8 0.0279(7) 0.0391(9) 0.0280(7) -0.0004(6) -0.0044(5) 0.0007(6)
C9 0.0437(9) 0.0403(9) 0.0402(9) -0.0071(7) -0.0020(7) -0.0025(7)
C10 0.0408(9) 0.0644(12) 0.0376(9) -0.0183(8) -0.0017(7) 0.0027(8)
C11 0.0284(8) 0.0793(14) 0.0266(7) 0.0017(8) -0.0024(6) -0.0006(7)
C12 0.0402(9) 0.0515(11) 0.0367(9) 0.0121(7) -0.0017(7) -0.0015(7)
C13 0.0405(8) 0.0350(9) 0.0325(8) 0.0005(6) -0.0023(6) 0.0025(6)
C17 0.0311(8) 0.0398(9) 0.0316(8) 0.0044(6) 0.0031(6) -0.0042(6)
C19 0.0522(10) 0.0893(15) 0.0307(9) 0.0146(9) 0.0072(7) 0.0016(9)

loop_
_atom_type_symbol
_atom_type_description
_atom_type_scat_dispersion_real
_atom_type_scat_dispersion_imag
_atom_type_scat_source
C C 0.0033 0.0016 'International Tables Vol C Tables 4.2.6.8 and 6.1.1.4'
H H 0.0000 0.0000 'International Tables Vol C Tables 4.2.6.8 and 6.1.1.4'
O O 0.0106 0.0060 'International Tables Vol C Tables 4.2.6.8 and 6.1.1.4'
N N 0.0061 0.0033 'International Tables Vol C Tables 4.2.6.8 and 6.1.1.4'

loop_
_geom_angle_atom_site_label_1
_geom_angle_atom_site_label_2
_geom_angle_atom_site_label_3
_geom_angle
C17 O18 C19 116.23(13)
N2 N1 C5 112.84(13)
N1 N2 C3 111.99(13)
O16 N14 O15 124.4(2)
O16 N14 C11 117.8(2)
O15 N14 C11 117.8(2)
C4 C3 N2 104.05(11)
C4 C3 C17 111.60(12)
N2 C3 C17 107.84(12)
C4 C3 C7 114.73(12)
N2 C3 C7 108.76(12)
C17 C3 C7 109.50(11)
C6 C4 C5 128.15(15)
C6 C4 C3 126.78(14)
C5 C4 C3 105.08(13)
N1 C5 C4 105.85(13)
C8 C7 C3 113.84(12)
C13 C8 C9 118.92(15)
C13 C8 C7 120.66(14)
C9 C8 C7 120.41(14)
C10 C9 C8 120.77(17)
C9 C10 C11 118.30(16)
C12 C11 C10 122.72(15)
C12 C11 N14 118.65(19)
C10 C11 N14 118.62(18)
C13 C12 C11 118.13(17)
C12 C13 C8 121.16(15)
O20 C17 O18 124.30(14)
O20 C17 C3 124.20(14)
O18 C17 C3 111.49(12)

loop_
_geom_bond_atom_site_label_1
_geom_bond_atom_site_label_2
_geom_bond_distance
O15 N14 1.240(3)
O16 N14 1.238(3)
O18 C17 1.331(2)
O18 C19 1.453(2)
O20 C17 1.193(2)
N1 N2 1.241(2)
N1 C5 1.486(2)
N2 C3 1.524(2)
N14 C11 1.472(2)
C3 C4 1.514(2)
C3 C17 1.531(2)
C3 C7 1.546(2)
C4 C6 1.326(2)
C4 C5 1.495(2)
C7 C8 1.511(2)
C8 C13 1.402(2)
C8 C9 1.405(2)
C9 C10 1.385(2)
C10 C11 1.390(3)
C11 C12 1.388(3)
C12 C13 1.383(2)

loop_
_cod_related_entry_id
_cod_related_entry_database
_cod_related_entry_code
1 ChemSpider 9371687
